data_4309131
loop_
_publ_author_name
'Joseph M. Fritsch'
'Kristopher McNeill'

_publ_section_title
;
Aqueous Reductive Dechlorination of Chlorinated Ethylenes with
Tetrakis(4-carboxyphenyl)porphyrin Cobalt
;
_journal_name_full 'Inorganic Chemistry'
_journal_page_first 4852
_journal_page_last 4861
_journal_paper_doi 10.1021/ic0504339
_journal_volume 44
_journal_year 2005
_chemical_formula_sum 'C46 H30 Cl Co N4'
_chemical_formula_weight 733.12
_chemical_name_common C46H30N4CoCl
_chemical_name_systematic
; 
 ? 
;
_space_group_IT_number 14
_symmetry_cell_setting monoclinic
_symmetry_space_group_name_Hall '-P 2yn'
_symmetry_space_group_name_H-M 'P 1 21/n 1'
_atom_sites_solution_hydrogens geom
_atom_sites_solution_primary direct
_atom_sites_solution_secondary difmap
_audit_creation_method SHELXL-97
_cell_angle_alpha 90.00
_cell_angle_beta 94.380(3)
_cell_angle_gamma 90.00
_cell_formula_units_Z 4
_cell_length_a 10.0398(16)
_cell_length_b 16.148(3)
_cell_length_c 21.493(3)
_cell_measurement_reflns_used 6397
_cell_measurement_temperature 173(2)
_cell_volume 3474.3(10)
_computing_cell_refinement 'SAINT, Bruker'
_computing_data_collection 'SMART, Bruker'
_computing_data_reduction 'SMART, Bruker'
_computing_molecular_graphics 'SHELXTL, Bruker'
_computing_structure_refinement 'SHELXL-97 (Sheldrick, 1997)'
_computing_structure_solution 'SHELXS-97 (Sheldrick, 1990)'
_diffrn_ambient_temperature 173(2)
_diffrn_measured_fraction_theta_full 0.998
_diffrn_measured_fraction_theta_max 0.998
_diffrn_measurement_device_type 'Siemens SMART Platform CCD'
_diffrn_measurement_method 'area detector, omega scans per phi'
_diffrn_radiation_monochromator graphite
_diffrn_radiation_source normal
_diffrn_radiation_type MoK\a
_diffrn_radiation_wavelength 0.71073
_diffrn_reflns_av_R_equivalents 0.0000
_diffrn_reflns_av_sigmaI/netI 0.0382
_diffrn_reflns_limit_h_max 11
_diffrn_reflns_limit_h_min -11
_diffrn_reflns_limit_k_max 19
_diffrn_reflns_limit_k_min 0
_diffrn_reflns_limit_l_max 25
_diffrn_reflns_limit_l_min 0
_diffrn_reflns_number 6151
_diffrn_reflns_theta_full 25.08
_diffrn_reflns_theta_max 25.08
_diffrn_reflns_theta_min 1.58
_exptl_absorpt_coefficient_mu 0.612
_exptl_absorpt_correction_T_max 0.9414
_exptl_absorpt_correction_T_min 0.7496
_exptl_absorpt_correction_type multi-scan
_exptl_absorpt_process_details 'SADABS, R. Blesssing, 1995'
_exptl_crystal_colour red-purple
_exptl_crystal_density_diffrn 1.402
_exptl_crystal_density_meas 1.402
_exptl_crystal_density_method 'not measured'
_exptl_crystal_description plate
_exptl_crystal_F_000 1512
_exptl_crystal_size_max 0.50
_exptl_crystal_size_mid 0.20
_exptl_crystal_size_min 0.10
_refine_diff_density_max 0.428
_refine_diff_density_min -0.447
_refine_diff_density_rms 0.057
_refine_ls_extinction_method none
_refine_ls_goodness_of_fit_ref 1.040
_refine_ls_hydrogen_treatment constr
_refine_ls_matrix_type full
_refine_ls_number_parameters 469
_refine_ls_number_reflns 6151
_refine_ls_number_restraints 0
_refine_ls_restrained_S_all 1.040
_refine_ls_R_factor_all 0.0770
_refine_ls_R_factor_gt 0.0471
_refine_ls_shift/su_max 0.001
_refine_ls_shift/su_mean 0.000
_refine_ls_structure_factor_coef Fsqd
_refine_ls_weighting_details 'calc w=1/[\s^2^(Fo^2^)+(0.0463P)^2^+4.3018P] where P=(Fo^2^+2Fc^2^)/3'
_refine_ls_weighting_scheme calc
_refine_ls_wR_factor_gt 0.1103
_refine_ls_wR_factor_ref 0.1228
_reflns_number_gt 4430
_reflns_number_total 6151
_reflns_threshold_expression >2sigma(I)
_cod_data_source_file ic0504339si20050323_120908.cif
_cod_data_source_block C46H30N4CoCl
_cod_depositor_comments
;
The following automatic conversions were performed:

Tag '_exptl_crystal_density_meas' value '1.402Mg/m3' was modified to
'1.402'. Units 'Mg/m3' were correct but unnecessary, so they were
removed.

Automatic conversion script
Id: cif_fix_values 3130 2015-03-20 13:55:49Z robertas 
;
_cod_original_cell_volume 3474.4(10)
_cod_database_code 4309131

loop_
_symmetry_equiv_pos_as_xyz
'x, y, z'
'-x+1/2, y+1/2, -z+1/2'
'-x, -y, -z'
'x-1/2, -y-1/2, z-1/2'

loop_
_atom_site_label
_atom_site_type_symbol
_atom_site_fract_x
_atom_site_fract_y
_atom_site_fract_z
_atom_site_U_iso_or_equiv
_atom_site_adp_type
_atom_site_occupancy
_atom_site_symmetry_multiplicity
_atom_site_calc_flag
_atom_site_refinement_flags
_atom_site_disorder_assembly
_atom_site_disorder_group
Co1 Co 0.90663(4) 0.66130(3) 0.647487(19) 0.03404(14) Uani 1 1 d . . .
Cl1 Cl 0.50434(10) 0.75528(6) 0.69608(5) 0.0583(3) Uani 1 1 d . . .
N1 N 0.8520(3) 0.54898(17) 0.66995(12) 0.0364(6) Uani 1 1 d . . .
C1 C 0.8595(3) 0.5123(2) 0.72886(15) 0.0396(8) Uani 1 1 d . . .
N2 N 0.8685(3) 0.63387(17) 0.55870(12) 0.0357(6) Uani 1 1 d . . .
C2 C 0.8209(4) 0.4273(2) 0.72469(17) 0.0509(10) Uani 1 1 d . . .
H2A H 0.8211 0.3890 0.7582 0.061 Uiso 1 1 calc R . .
N3 N 0.9873(3) 0.76686(17) 0.62378(12) 0.0364(6) Uani 1 1 d . . .
C3 C 0.7841(4) 0.4116(2) 0.66437(18) 0.0537(10) Uani 1 1 d . . .
H3A H 0.7524 0.3603 0.6475 0.064 Uiso 1 1 calc R . .
N4 N 0.9631(3) 0.68333(16) 0.73550(12) 0.0354(6) Uani 1 1 d . . .
C4 C 0.8016(3) 0.4864(2) 0.63026(16) 0.0414(8) Uani 1 1 d . . .
C5 C 0.7751(3) 0.4938(2) 0.56611(15) 0.0394(8) Uani 1 1 d . . .
C6 C 0.8080(3) 0.5629(2) 0.53367(15) 0.0388(8) Uani 1 1 d . . .
C7 C 0.7890(4) 0.5703(2) 0.46681(16) 0.0458(9) Uani 1 1 d . . .
H7A H 0.7491 0.5301 0.4390 0.055 Uiso 1 1 calc R . .
C8 C 0.8376(4) 0.6435(2) 0.45084(16) 0.0469(9) Uani 1 1 d . . .
H8A H 0.8400 0.6648 0.4097 0.056 Uiso 1 1 calc R . .
C9 C 0.8855(3) 0.6842(2) 0.50752(15) 0.0387(8) Uani 1 1 d . . .
C10 C 0.9447(3) 0.7618(2) 0.50921(15) 0.0382(8) Uani 1 1 d . . .
C11 C 0.9930(3) 0.7998(2) 0.56431(15) 0.0400(8) Uani 1 1 d . . .
C12 C 1.0539(4) 0.8797(2) 0.56714(16) 0.0472(9) Uani 1 1 d . . .
H12A H 1.0701 0.9141 0.5327 0.057 Uiso 1 1 calc R . .
C13 C 1.0840(4) 0.8970(2) 0.62779(16) 0.0472(9) Uani 1 1 d . . .
H13A H 1.1251 0.9462 0.6442 0.057 Uiso 1 1 calc R . .
C14 C 1.0425(3) 0.8278(2) 0.66297(15) 0.0386(8) Uani 1 1 d . . .
C15 C 1.0546(3) 0.8245(2) 0.72790(15) 0.0390(8) Uani 1 1 d . . .
C16 C 1.0146(3) 0.7569(2) 0.76091(15) 0.0371(8) Uani 1 1 d . . .
C17 C 1.0269(4) 0.7518(2) 0.82798(16) 0.0458(9) Uani 1 1 d . . .
H17A H 1.0583 0.7941 0.8561 0.055 Uiso 1 1 calc R . .
C18 C 0.9856(4) 0.6762(2) 0.84312(16) 0.0434(9) Uani 1 1 d . . .
H18A H 0.9823 0.6551 0.8842 0.052 Uiso 1 1 calc R . .
C19 C 0.9473(3) 0.6327(2) 0.78666(15) 0.0372(8) Uani 1 1 d . . .
C20 C 0.9028(3) 0.5514(2) 0.78421(15) 0.0380(8) Uani 1 1 d . . .
C21 C 0.7095(3) 0.4225(2) 0.53095(15) 0.0406(8) Uani 1 1 d . . .
C22 C 0.7763(4) 0.3784(2) 0.48718(17) 0.0499(9) Uani 1 1 d . . .
H22A H 0.8661 0.3921 0.4806 0.060 Uiso 1 1 calc R . .
C23 C 0.7137(4) 0.3152(2) 0.45325(18) 0.0538(10) Uani 1 1 d . . .
H23A H 0.7600 0.2864 0.4230 0.065 Uiso 1 1 calc R . .
C24 C 0.5851(4) 0.2939(2) 0.46305(17) 0.0524(10) Uani 1 1 d . . .
H24A H 0.5427 0.2498 0.4400 0.063 Uiso 1 1 calc R . .
C25 C 0.5175(4) 0.3360(2) 0.50596(18) 0.0566(10) Uani 1 1 d . . .
H25A H 0.4284 0.3209 0.5129 0.068 Uiso 1 1 calc R . .
C26 C 0.5796(4) 0.4012(2) 0.53964(17) 0.0501(9) Uani 1 1 d . . .
H26A H 0.5316 0.4311 0.5688 0.060 Uiso 1 1 calc R . .
C27 C 0.9604(4) 0.8040(2) 0.44810(15) 0.0442(9) Uani 1 1 d . . .
C28 C 1.0849(4) 0.8063(3) 0.42402(18) 0.0569(10) Uani 1 1 d . . .
H28A H 1.1610 0.7846 0.4475 0.068 Uiso 1 1 calc R . .
C29 C 1.0975(5) 0.8400(3) 0.36604(19) 0.0672(12) Uani 1 1 d . . .
H29A H 1.1829 0.8416 0.3499 0.081 Uiso 1 1 calc R . .
C30 C 0.9895(5) 0.8711(3) 0.33136(19) 0.0620(11) Uani 1 1 d . . .
H30A H 0.9996 0.8937 0.2912 0.074 Uiso 1 1 calc R . .
C31 C 0.8666(5) 0.8696(2) 0.35471(18) 0.0590(11) Uani 1 1 d . . .
H31A H 0.7911 0.8913 0.3307 0.071 Uiso 1 1 calc R . .
C32 C 0.8519(4) 0.8365(2) 0.41330(17) 0.0535(10) Uani 1 1 d . . .
H32A H 0.7666 0.8363 0.4295 0.064 Uiso 1 1 calc R . .
C33 C 1.1185(4) 0.8968(2) 0.76260(15) 0.0430(9) Uani 1 1 d . . .
C34 C 1.0422(5) 0.9582(2) 0.78713(19) 0.0621(11) Uani 1 1 d . . .
H34A H 0.9475 0.9541 0.7838 0.074 Uiso 1 1 calc R . .
C35 C 1.1061(6) 1.0276(3) 0.8175(2) 0.0754(15) Uani 1 1 d . . .
H35A H 1.0535 1.0696 0.8345 0.091 Uiso 1 1 calc R . .
C36 C 1.2359(7) 1.0341(3) 0.8222(2) 0.0884(19) Uani 1 1 d . . .
H36A H 1.2774 1.0815 0.8414 0.106 Uiso 1 1 calc R . .
C37 C 1.3123(6) 0.9727(4) 0.7995(2) 0.102(2) Uani 1 1 d . . .
H37A H 1.4069 0.9770 0.8039 0.123 Uiso 1 1 calc R . .
C38 C 1.2529(4) 0.9041(3) 0.7700(2) 0.0797(16) Uani 1 1 d . . .
H38A H 1.3074 0.8617 0.7548 0.096 Uiso 1 1 calc R . .
C39 C 0.9092(4) 0.5022(2) 0.84357(15) 0.0409(8) Uani 1 1 d . . .
C40 C 0.7945(4) 0.4766(2) 0.87046(18) 0.0539(10) Uani 1 1 d . . .
H40A H 0.7091 0.4893 0.8507 0.065 Uiso 1 1 calc R . .
C41 C 0.8043(5) 0.4328(2) 0.92602(19) 0.0592(11) Uani 1 1 d . . .
H41A H 0.7254 0.4170 0.9447 0.071 Uiso 1 1 calc R . .
C42 C 0.9258(5) 0.4121(2) 0.95408(18) 0.0580(11) Uani 1 1 d . . .
H42A H 0.9315 0.3819 0.9921 0.070 Uiso 1 1 calc R . .
C43 C 1.0393(4) 0.4347(2) 0.92742(18) 0.0566(10) Uani 1 1 d . . .
H43A H 1.1240 0.4190 0.9465 0.068 Uiso 1 1 calc R . .
C44 C 1.0320(4) 0.4805(2) 0.87275(16) 0.0476(9) Uani 1 1 d . . .
H44A H 1.1118 0.4971 0.8552 0.057 Uiso 1 1 calc R . .
C45 C 0.7352(4) 0.7136(2) 0.65208(17) 0.0482(9) Uani 1 1 d . . .
H45A H 0.7065 0.7494 0.6187 0.058 Uiso 1 1 calc R . .
C46 C 0.6588(4) 0.7053(3) 0.6940(2) 0.0633(11) Uani 1 1 d . . .
H46A H 0.6857 0.6692 0.7276 0.076 Uiso 1 1 calc R . .

loop_
_atom_site_aniso_label
_atom_site_aniso_U_11
_atom_site_aniso_U_22
_atom_site_aniso_U_33
_atom_site_aniso_U_23
_atom_site_aniso_U_13
_atom_site_aniso_U_12
Co1 0.0365(2) 0.0360(3) 0.0292(2) 0.0010(2) -0.00023(17) -0.0011(2)
Cl1 0.0558(6) 0.0587(6) 0.0611(6) -0.0070(5) 0.0083(5) 0.0118(5)
N1 0.0388(15) 0.0371(16) 0.0324(15) 0.0019(12) -0.0035(12) -0.0005(12)
C1 0.0425(19) 0.0369(19) 0.0381(19) 0.0047(15) -0.0050(15) 0.0001(15)
N2 0.0396(15) 0.0366(16) 0.0307(14) -0.0002(12) 0.0017(12) -0.0025(12)
C2 0.067(3) 0.041(2) 0.042(2) 0.0085(17) -0.0083(18) -0.0015(19)
N3 0.0397(15) 0.0390(16) 0.0306(15) 0.0021(12) 0.0025(12) -0.0024(12)
C3 0.070(3) 0.041(2) 0.048(2) 0.0027(18) -0.0099(19) -0.0092(19)
N4 0.0362(15) 0.0371(16) 0.0325(15) 0.0039(12) 0.0000(12) -0.0011(12)
C4 0.045(2) 0.0365(19) 0.042(2) 0.0017(16) -0.0050(16) -0.0031(16)
C5 0.0411(19) 0.0374(19) 0.0387(19) -0.0013(15) -0.0032(15) 0.0014(15)
C6 0.0417(19) 0.040(2) 0.0333(18) -0.0032(15) -0.0022(15) 0.0022(16)
C7 0.055(2) 0.044(2) 0.038(2) -0.0061(17) 0.0008(16) -0.0045(18)
C8 0.061(2) 0.050(2) 0.0296(18) -0.0022(16) 0.0026(16) -0.0020(18)
C9 0.0431(19) 0.042(2) 0.0306(18) -0.0007(15) 0.0021(15) 0.0025(16)
C10 0.0410(19) 0.042(2) 0.0322(18) 0.0026(15) 0.0046(14) -0.0001(15)
C11 0.043(2) 0.042(2) 0.0353(19) 0.0032(16) 0.0022(15) -0.0002(16)
C12 0.058(2) 0.046(2) 0.037(2) 0.0059(17) 0.0042(17) -0.0072(18)
C13 0.056(2) 0.044(2) 0.041(2) 0.0021(17) 0.0011(17) -0.0107(18)
C14 0.0420(19) 0.039(2) 0.0344(18) -0.0011(15) 0.0021(14) -0.0061(15)
C15 0.0401(19) 0.041(2) 0.0356(18) -0.0022(15) 0.0005(14) -0.0026(15)
C16 0.0363(18) 0.0384(19) 0.0358(18) -0.0027(15) -0.0022(14) -0.0036(15)
C17 0.056(2) 0.047(2) 0.0329(19) -0.0027(16) -0.0049(16) -0.0066(18)
C18 0.054(2) 0.045(2) 0.0305(18) 0.0024(15) -0.0002(15) -0.0055(17)
C19 0.0377(18) 0.040(2) 0.0331(18) 0.0015(15) 0.0002(14) -0.0015(15)
C20 0.0361(18) 0.042(2) 0.0354(18) 0.0041(15) -0.0016(14) -0.0013(15)
C21 0.050(2) 0.0371(19) 0.0337(18) 0.0032(15) -0.0057(15) -0.0006(16)
C22 0.054(2) 0.044(2) 0.051(2) -0.0027(18) -0.0012(18) 0.0075(18)
C23 0.068(3) 0.043(2) 0.050(2) -0.0081(18) -0.001(2) 0.0109(19)
C24 0.068(3) 0.041(2) 0.046(2) -0.0055(18) -0.0097(19) 0.0011(19)
C25 0.059(2) 0.055(2) 0.055(2) -0.004(2) -0.0018(19) -0.013(2)
C26 0.056(2) 0.053(2) 0.041(2) -0.0076(18) 0.0051(17) -0.0058(19)
C27 0.060(2) 0.041(2) 0.0314(18) 0.0012(15) 0.0010(17) -0.0071(18)
C28 0.062(3) 0.061(3) 0.049(2) 0.013(2) 0.0066(19) -0.004(2)
C29 0.079(3) 0.074(3) 0.051(3) 0.014(2) 0.020(2) -0.006(3)
C30 0.097(3) 0.051(2) 0.040(2) 0.0113(19) 0.009(2) -0.005(2)
C31 0.086(3) 0.048(2) 0.040(2) 0.0065(18) -0.009(2) 0.003(2)
C32 0.064(2) 0.055(2) 0.041(2) 0.0019(19) 0.0017(18) 0.001(2)
C33 0.051(2) 0.048(2) 0.0296(18) 0.0031(16) 0.0015(15) -0.0098(17)
C34 0.074(3) 0.048(2) 0.060(3) -0.004(2) -0.018(2) 0.007(2)
C35 0.134(5) 0.040(2) 0.048(3) 0.001(2) -0.019(3) 0.015(3)
C36 0.152(6) 0.078(4) 0.033(2) 0.004(2) -0.006(3) -0.069(4)
C37 0.082(4) 0.162(6) 0.065(3) -0.051(4) 0.022(3) -0.072(4)
C38 0.055(3) 0.116(4) 0.070(3) -0.047(3) 0.017(2) -0.028(3)
C39 0.052(2) 0.0358(19) 0.0345(18) 0.0015(15) -0.0015(16) -0.0011(16)
C40 0.057(2) 0.048(2) 0.056(2) 0.0115(19) -0.0004(19) -0.0028(19)
C41 0.072(3) 0.048(2) 0.059(3) 0.013(2) 0.015(2) -0.008(2)
C42 0.101(4) 0.036(2) 0.036(2) 0.0063(17) 0.000(2) -0.004(2)
C43 0.076(3) 0.049(2) 0.042(2) 0.0053(18) -0.013(2) 0.001(2)
C44 0.054(2) 0.048(2) 0.040(2) 0.0059(17) -0.0032(17) -0.0037(18)
C45 0.045(2) 0.062(3) 0.037(2) 0.0053(18) -0.0035(17) -0.0010(18)
C46 0.063(3) 0.075(3) 0.053(2) 0.010(2) 0.009(2) 0.023(2)

loop_
_atom_type_symbol
_atom_type_description
_atom_type_scat_dispersion_real
_atom_type_scat_dispersion_imag
_atom_type_scat_source
C C 0.0033 0.0016 'International Tables Vol C Tables 4.2.6.8 and 6.1.1.4'
H H 0.0000 0.0000 'International Tables Vol C Tables 4.2.6.8 and 6.1.1.4'
N N 0.0061 0.0033 'International Tables Vol C Tables 4.2.6.8 and 6.1.1.4'
Cl Cl 0.1484 0.1585 'International Tables Vol C Tables 4.2.6.8 and 6.1.1.4'
Co Co 0.3494 0.9721 'International Tables Vol C Tables 4.2.6.8 and 6.1.1.4'

loop_
_geom_angle_atom_site_label_1
_geom_angle_atom_site_label_2
_geom_angle_atom_site_label_3
_geom_angle
_geom_angle_site_symmetry_1
_geom_angle_site_symmetry_3
_geom_angle_publ_flag
C45 Co1 N4 93.71(13) . . ?
C45 Co1 N1 97.15(14) . . ?
N4 Co1 N1 89.78(11) . . ?
C45 Co1 N2 92.30(13) . . ?
N4 Co1 N2 173.99(11) . . ?
N1 Co1 N2 89.61(11) . . ?
C45 Co1 N3 91.18(14) . . ?
N4 Co1 N3 89.89(11) . . ?
N1 Co1 N3 171.66(11) . . ?
N2 Co1 N3 89.84(11) . . ?
C4 N1 C1 103.9(3) . . ?
C4 N1 Co1 127.9(2) . . ?
C1 N1 Co1 128.2(2) . . ?
C20 C1 N1 125.3(3) . . ?
C20 C1 C2 123.9(3) . . ?
N1 C1 C2 110.8(3) . . ?
C9 N2 C6 104.6(3) . . ?
C9 N2 Co1 127.6(2) . . ?
C6 N2 Co1 127.5(2) . . ?
C3 C2 C1 107.2(3) . . ?
C3 C2 H2A 126.4 . . ?
C1 C2 H2A 126.4 . . ?
C14 N3 C11 104.2(3) . . ?
C14 N3 Co1 127.7(2) . . ?
C11 N3 Co1 128.0(2) . . ?
C2 C3 C4 107.4(3) . . ?
C2 C3 H3A 126.3 . . ?
C4 C3 H3A 126.3 . . ?
C19 N4 C16 104.7(3) . . ?
C19 N4 Co1 127.8(2) . . ?
C16 N4 Co1 127.2(2) . . ?
C5 C4 N1 125.3(3) . . ?
C5 C4 C3 124.0(3) . . ?
N1 C4 C3 110.6(3) . . ?
C6 C5 C4 122.7(3) . . ?
C6 C5 C21 118.8(3) . . ?
C4 C5 C21 118.5(3) . . ?
C5 C6 N2 126.3(3) . . ?
C5 C6 C7 123.8(3) . . ?
N2 C6 C7 109.9(3) . . ?
C8 C7 C6 107.9(3) . . ?
C8 C7 H7A 126.1 . . ?
C6 C7 H7A 126.1 . . ?
C7 C8 C9 107.0(3) . . ?
C7 C8 H8A 126.5 . . ?
C9 C8 H8A 126.5 . . ?
N2 C9 C10 125.9(3) . . ?
N2 C9 C8 110.6(3) . . ?
C10 C9 C8 123.4(3) . . ?
C11 C10 C9 122.8(3) . . ?
C11 C10 C27 119.6(3) . . ?
C9 C10 C27 117.5(3) . . ?
C10 C11 N3 125.5(3) . . ?
C10 C11 C12 123.8(3) . . ?
N3 C11 C12 110.7(3) . . ?
C13 C12 C11 107.1(3) . . ?
C13 C12 H12A 126.5 . . ?
C11 C12 H12A 126.5 . . ?
C12 C13 C14 107.3(3) . . ?
C12 C13 H13A 126.4 . . ?
C14 C13 H13A 126.4 . . ?
N3 C14 C15 125.7(3) . . ?
N3 C14 C13 110.7(3) . . ?
C15 C14 C13 123.6(3) . . ?
C16 C15 C14 122.6(3) . . ?
C16 C15 C33 119.4(3) . . ?
C14 C15 C33 118.0(3) . . ?
C15 C16 N4 126.1(3) . . ?
C15 C16 C17 123.6(3) . . ?
N4 C16 C17 110.2(3) . . ?
C18 C17 C16 106.9(3) . . ?
C18 C17 H17A 126.5 . . ?
C16 C17 H17A 126.5 . . ?
C17 C18 C19 108.1(3) . . ?
C17 C18 H18A 126.0 . . ?
C19 C18 H18A 126.0 . . ?
N4 C19 C20 125.7(3) . . ?
N4 C19 C18 110.1(3) . . ?
C20 C19 C18 124.2(3) . . ?
C1 C20 C19 122.8(3) . . ?
C1 C20 C39 118.6(3) . . ?
C19 C20 C39 118.4(3) . . ?
C26 C21 C22 118.3(3) . . ?
C26 C21 C5 120.5(3) . . ?
C22 C21 C5 121.2(3) . . ?
C23 C22 C21 120.9(4) . . ?
C23 C22 H22A 119.6 . . ?
C21 C22 H22A 119.6 . . ?
C24 C23 C22 120.2(4) . . ?
C24 C23 H23A 119.9 . . ?
C22 C23 H23A 119.9 . . ?
C23 C24 C25 120.1(4) . . ?
C23 C24 H24A 119.9 . . ?
C25 C24 H24A 119.9 . . ?
C24 C25 C26 120.0(4) . . ?
C24 C25 H25A 120.0 . . ?
C26 C25 H25A 120.0 . . ?
C21 C26 C25 120.5(4) . . ?
C21 C26 H26A 119.7 . . ?
C25 C26 H26A 119.7 . . ?
C32 C27 C28 118.9(3) . . ?
C32 C27 C10 121.2(3) . . ?
C28 C27 C10 119.8(3) . . ?
C29 C28 C27 119.7(4) . . ?
C29 C28 H28A 120.1 . . ?
C27 C28 H28A 120.1 . . ?
C30 C29 C28 121.1(4) . . ?
C30 C29 H29A 119.4 . . ?
C28 C29 H29A 119.4 . . ?
C29 C30 C31 119.7(4) . . ?
C29 C30 H30A 120.2 . . ?
C31 C30 H30A 120.2 . . ?
C30 C31 C32 120.1(4) . . ?
C30 C31 H31A 119.9 . . ?
C32 C31 H31A 119.9 . . ?
C27 C32 C31 120.4(4) . . ?
C27 C32 H32A 119.8 . . ?
C31 C32 H32A 119.8 . . ?
C38 C33 C34 118.0(4) . . ?
C38 C33 C15 120.7(4) . . ?
C34 C33 C15 121.3(3) . . ?
C33 C34 C35 119.7(4) . . ?
C33 C34 H34A 120.1 . . ?
C35 C34 H34A 120.1 . . ?
C36 C35 C34 120.8(5) . . ?
C36 C35 H35A 119.6 . . ?
C34 C35 H35A 119.6 . . ?
C35 C36 C37 119.9(5) . . ?
C35 C36 H36A 120.1 . . ?
C37 C36 H36A 120.1 . . ?
C36 C37 C38 120.6(5) . . ?
C36 C37 H37A 119.7 . . ?
C38 C37 H37A 119.7 . . ?
C33 C38 C37 120.9(5) . . ?
C33 C38 H38A 119.6 . . ?
C37 C38 H38A 119.6 . . ?
C44 C39 C40 118.3(3) . . ?
C44 C39 C20 119.9(3) . . ?
C40 C39 C20 121.9(3) . . ?
C41 C40 C39 120.3(4) . . ?
C41 C40 H40A 119.9 . . ?
C39 C40 H40A 119.9 . . ?
C42 C41 C40 120.7(4) . . ?
C42 C41 H41A 119.7 . . ?
C40 C41 H41A 119.7 . . ?
C41 C42 C43 119.8(4) . . ?
C41 C42 H42A 120.1 . . ?
C43 C42 H42A 120.1 . . ?
C42 C43 C44 120.5(4) . . ?
C42 C43 H43A 119.7 . . ?
C44 C43 H43A 119.7 . . ?
C39 C44 C43 120.4(4) . . ?
C39 C44 H44A 119.8 . . ?
C43 C44 H44A 119.8 . . ?
C46 C45 Co1 126.7(3) . . ?
C46 C45 H45A 116.7 . . ?
Co1 C45 H45A 116.7 . . ?
C45 C46 Cl1 124.7(4) . . ?
C45 C46 H46A 117.7 . . ?
Cl1 C46 H46A 117.7 . . ?

loop_
_geom_bond_atom_site_label_1
_geom_bond_atom_site_label_2
_geom_bond_distance
_geom_bond_site_symmetry_2
_geom_bond_publ_flag
Co1 C45 1.926(4) . ?
Co1 N4 1.965(3) . ?
Co1 N1 1.966(3) . ?
Co1 N2 1.968(3) . ?
Co1 N3 1.971(3) . ?
Cl1 C46 1.752(4) . ?
N1 C4 1.392(4) . ?
N1 C1 1.395(4) . ?
C1 C20 1.387(5) . ?
C1 C2 1.428(5) . ?
N2 C9 1.388(4) . ?
N2 C6 1.386(4) . ?
C2 C3 1.345(5) . ?
C2 H2A 0.9500 . ?
N3 C14 1.383(4) . ?
N3 C11 1.389(4) . ?
C3 C4 1.431(5) . ?
C3 H3A 0.9500 . ?
N4 C19 1.389(4) . ?
N4 C16 1.390(4) . ?
C4 C5 1.389(5) . ?
C5 C6 1.370(5) . ?
C5 C21 1.501(5) . ?
C6 C7 1.440(5) . ?
C7 C8 1.334(5) . ?
C7 H7A 0.9500 . ?
C8 C9 1.434(5) . ?
C8 H8A 0.9500 . ?
C9 C10 1.387(5) . ?
C10 C11 1.387(5) . ?
C10 C27 1.498(5) . ?
C11 C12 1.428(5) . ?
C12 C13 1.345(5) . ?
C12 H12A 0.9500 . ?
C13 C14 1.430(5) . ?
C13 H13A 0.9500 . ?
C14 C15 1.393(4) . ?
C15 C16 1.379(5) . ?
C15 C33 1.502(5) . ?
C16 C17 1.440(5) . ?
C17 C18 1.338(5) . ?
C17 H17A 0.9500 . ?
C18 C19 1.429(5) . ?
C18 H18A 0.9500 . ?
C19 C20 1.386(5) . ?
C20 C39 1.500(5) . ?
C21 C26 1.376(5) . ?
C21 C22 1.392(5) . ?
C22 C23 1.378(5) . ?
C22 H22A 0.9500 . ?
C23 C24 1.368(5) . ?
C23 H23A 0.9500 . ?
C24 C25 1.367(5) . ?
C24 H24A 0.9500 . ?
C25 C26 1.397(5) . ?
C25 H25A 0.9500 . ?
C26 H26A 0.9500 . ?
C27 C32 1.377(5) . ?
C27 C28 1.389(5) . ?
C28 C29 1.374(5) . ?
C28 H28A 0.9500 . ?
C29 C30 1.364(6) . ?
C29 H29A 0.9500 . ?
C30 C31 1.367(6) . ?
C30 H30A 0.9500 . ?
C31 C32 1.386(5) . ?
C31 H31A 0.9500 . ?
C32 H32A 0.9500 . ?
C33 C38 1.352(5) . ?
C33 C34 1.381(5) . ?
C34 C35 1.425(6) . ?
C34 H34A 0.9500 . ?
C35 C36 1.304(7) . ?
C35 H35A 0.9500 . ?
C36 C37 1.367(8) . ?
C36 H36A 0.9500 . ?
C37 C38 1.388(6) . ?
C37 H37A 0.9500 . ?
C38 H38A 0.9500 . ?
C39 C44 1.385(5) . ?
C39 C40 1.390(5) . ?
C40 C41 1.385(5) . ?
C40 H40A 0.9500 . ?
C41 C42 1.360(6) . ?
C41 H41A 0.9500 . ?
C42 C43 1.364(6) . ?
C42 H42A 0.9500 . ?
C43 C44 1.386(5) . ?
C43 H43A 0.9500 . ?
C44 H44A 0.9500 . ?
C45 C46 1.234(5) . ?
C45 H45A 0.9500 . ?
C46 H46A 0.9500 . ?

loop_
_geom_torsion_atom_site_label_1
_geom_torsion_atom_site_label_2
_geom_torsion_atom_site_label_3
_geom_torsion_atom_site_label_4
_geom_torsion
_geom_torsion_site_symmetry_1
_geom_torsion_site_symmetry_2
_geom_torsion_site_symmetry_3
_geom_torsion_site_symmetry_4
_geom_torsion_publ_flag
C45 Co1 N1 C4 89.2(3) . . . . ?
N4 Co1 N1 C4 -177.1(3) . . . . ?
N2 Co1 N1 C4 -3.1(3) . . . . ?
N3 Co1 N1 C4 -89.4(8) . . . . ?
C45 Co1 N1 C1 -93.6(3) . . . . ?
N4 Co1 N1 C1 0.1(3) . . . . ?
N2 Co1 N1 C1 174.1(3) . . . . ?
N3 Co1 N1 C1 87.8(8) . . . . ?
C4 N1 C1 C20 -179.1(3) . . . . ?
Co1 N1 C1 C20 3.2(5) . . . . ?
C4 N1 C1 C2 3.0(4) . . . . ?
Co1 N1 C1 C2 -174.7(2) . . . . ?
C45 Co1 N2 C9 84.5(3) . . . . ?
N4 Co1 N2 C9 -94.1(11) . . . . ?
N1 Co1 N2 C9 -178.4(3) . . . . ?
N3 Co1 N2 C9 -6.7(3) . . . . ?
C45 Co1 N2 C6 -89.3(3) . . . . ?
N4 Co1 N2 C6 92.1(11) . . . . ?
N1 Co1 N2 C6 7.8(3) . . . . ?
N3 Co1 N2 C6 179.5(3) . . . . ?
C20 C1 C2 C3 179.5(3) . . . . ?
N1 C1 C2 C3 -2.5(4) . . . . ?
C45 Co1 N3 C14 87.3(3) . . . . ?
N4 Co1 N3 C14 -6.4(3) . . . . ?
N1 Co1 N3 C14 -94.1(8) . . . . ?
N2 Co1 N3 C14 179.6(3) . . . . ?
C45 Co1 N3 C11 -87.6(3) . . . . ?
N4 Co1 N3 C11 178.7(3) . . . . ?
N1 Co1 N3 C11 91.0(8) . . . . ?
N2 Co1 N3 C11 4.7(3) . . . . ?
C1 C2 C3 C4 0.9(4) . . . . ?
C45 Co1 N4 C19 91.5(3) . . . . ?
N1 Co1 N4 C19 -5.6(3) . . . . ?
N2 Co1 N4 C19 -89.8(11) . . . . ?
N3 Co1 N4 C19 -177.3(3) . . . . ?
C45 Co1 N4 C16 -80.8(3) . . . . ?
N1 Co1 N4 C16 -178.0(3) . . . . ?
N2 Co1 N4 C16 97.8(11) . . . . ?
N3 Co1 N4 C16 10.4(3) . . . . ?
C1 N1 C4 C5 179.3(3) . . . . ?
Co1 N1 C4 C5 -2.9(5) . . . . ?
C1 N1 C4 C3 -2.4(4) . . . . ?
Co1 N1 C4 C3 175.3(2) . . . . ?
C2 C3 C4 C5 179.2(3) . . . . ?
C2 C3 C4 N1 1.0(4) . . . . ?
N1 C4 C5 C6 6.2(6) . . . . ?
C3 C4 C5 C6 -171.8(4) . . . . ?
N1 C4 C5 C21 -174.7(3) . . . . ?
C3 C4 C5 C21 7.3(5) . . . . ?
C4 C5 C6 N2 -0.9(6) . . . . ?
C21 C5 C6 N2 180.0(3) . . . . ?
C4 C5 C6 C7 176.1(3) . . . . ?
C21 C5 C6 C7 -3.0(5) . . . . ?
C9 N2 C6 C5 177.8(3) . . . . ?
Co1 N2 C6 C5 -7.3(5) . . . . ?
C9 N2 C6 C7 0.4(4) . . . . ?
Co1 N2 C6 C7 175.3(2) . . . . ?
C5 C6 C7 C8 -177.0(3) . . . . ?
N2 C6 C7 C8 0.5(4) . . . . ?
C6 C7 C8 C9 -1.1(4) . . . . ?
C6 N2 C9 C10 -178.8(3) . . . . ?
Co1 N2 C9 C10 6.3(5) . . . . ?
C6 N2 C9 C8 -1.1(4) . . . . ?
Co1 N2 C9 C8 -176.0(2) . . . . ?
C7 C8 C9 N2 1.4(4) . . . . ?
C7 C8 C9 C10 179.2(3) . . . . ?
N2 C9 C10 C11 -1.2(5) . . . . ?
C8 C9 C10 C11 -178.7(3) . . . . ?
N2 C9 C10 C27 176.5(3) . . . . ?
C8 C9 C10 C27 -0.9(5) . . . . ?
C9 C10 C11 N3 -1.0(6) . . . . ?
C27 C10 C11 N3 -178.7(3) . . . . ?
C9 C10 C11 C12 -179.8(3) . . . . ?
C27 C10 C11 C12 2.4(5) . . . . ?
C14 N3 C11 C10 -177.8(3) . . . . ?
Co1 N3 C11 C10 -2.0(5) . . . . ?
C14 N3 C11 C12 1.2(4) . . . . ?
Co1 N3 C11 C12 177.0(2) . . . . ?
C10 C11 C12 C13 178.1(3) . . . . ?
N3 C11 C12 C13 -1.0(4) . . . . ?
C11 C12 C13 C14 0.3(4) . . . . ?
C11 N3 C14 C15 177.6(3) . . . . ?
Co1 N3 C14 C15 1.8(5) . . . . ?
C11 N3 C14 C13 -1.0(4) . . . . ?
Co1 N3 C14 C13 -176.8(2) . . . . ?
C12 C13 C14 N3 0.4(4) . . . . ?
C12 C13 C14 C15 -178.2(3) . . . . ?
N3 C14 C15 C16 1.9(5) . . . . ?
C13 C14 C15 C16 -179.6(3) . . . . ?
N3 C14 C15 C33 179.6(3) . . . . ?
C13 C14 C15 C33 -1.9(5) . . . . ?
C14 C15 C16 N4 2.6(5) . . . . ?
C33 C15 C16 N4 -175.1(3) . . . . ?
C14 C15 C16 C17 179.5(3) . . . . ?
C33 C15 C16 C17 1.9(5) . . . . ?
C19 N4 C16 C15 175.8(3) . . . . ?
Co1 N4 C16 C15 -10.5(5) . . . . ?
C19 N4 C16 C17 -1.5(4) . . . . ?
Co1 N4 C16 C17 172.2(2) . . . . ?
C15 C16 C17 C18 -176.5(3) . . . . ?
N4 C16 C17 C18 0.9(4) . . . . ?
C16 C17 C18 C19 0.1(4) . . . . ?
C16 N4 C19 C20 -177.6(3) . . . . ?
Co1 N4 C19 C20 8.7(5) . . . . ?
C16 N4 C19 C18 1.6(4) . . . . ?
Co1 N4 C19 C18 -172.1(2) . . . . ?
C17 C18 C19 N4 -1.1(4) . . . . ?
C17 C18 C19 C20 178.1(3) . . . . ?
N1 C1 C20 C19 -1.6(5) . . . . ?
C2 C1 C20 C19 176.1(3) . . . . ?
N1 C1 C20 C39 -178.0(3) . . . . ?
C2 C1 C20 C39 -0.3(5) . . . . ?
N4 C19 C20 C1 -4.5(5) . . . . ?
C18 C19 C20 C1 176.4(3) . . . . ?
N4 C19 C20 C39 171.9(3) . . . . ?
C18 C19 C20 C39 -7.2(5) . . . . ?
C6 C5 C21 C26 -113.1(4) . . . . ?
C4 C5 C21 C26 67.8(4) . . . . ?
C6 C5 C21 C22 64.4(4) . . . . ?
C4 C5 C21 C22 -114.7(4) . . . . ?
C26 C21 C22 C23 0.2(5) . . . . ?
C5 C21 C22 C23 -177.4(3) . . . . ?
C21 C22 C23 C24 -1.2(6) . . . . ?
C22 C23 C24 C25 0.9(6) . . . . ?
C23 C24 C25 C26 0.4(6) . . . . ?
C22 C21 C26 C25 1.0(5) . . . . ?
C5 C21 C26 C25 178.6(3) . . . . ?
C24 C25 C26 C21 -1.3(6) . . . . ?
C11 C10 C27 C32 -109.6(4) . . . . ?
C9 C10 C27 C32 72.5(5) . . . . ?
C11 C10 C27 C28 74.3(5) . . . . ?
C9 C10 C27 C28 -103.6(4) . . . . ?
C32 C27 C28 C29 -0.6(6) . . . . ?
C10 C27 C28 C29 175.6(4) . . . . ?
C27 C28 C29 C30 -0.3(7) . . . . ?
C28 C29 C30 C31 0.6(7) . . . . ?
C29 C30 C31 C32 -0.1(7) . . . . ?
C28 C27 C32 C31 1.2(6) . . . . ?
C10 C27 C32 C31 -175.0(3) . . . . ?
C30 C31 C32 C27 -0.8(6) . . . . ?
C16 C15 C33 C38 96.5(5) . . . . ?
C14 C15 C33 C38 -81.2(5) . . . . ?
C16 C15 C33 C34 -84.3(4) . . . . ?
C14 C15 C33 C34 97.9(4) . . . . ?
C38 C33 C34 C35 1.8(6) . . . . ?
C15 C33 C34 C35 -177.4(3) . . . . ?
C33 C34 C35 C36 0.3(7) . . . . ?
C34 C35 C36 C37 -1.9(7) . . . . ?
C35 C36 C37 C38 1.5(8) . . . . ?
C34 C33 C38 C37 -2.2(7) . . . . ?
C15 C33 C38 C37 177.0(4) . . . . ?
C36 C37 C38 C33 0.6(8) . . . . ?
C1 C20 C39 C44 108.7(4) . . . . ?
C19 C20 C39 C44 -67.8(4) . . . . ?
C1 C20 C39 C40 -70.6(5) . . . . ?
C19 C20 C39 C40 112.8(4) . . . . ?
C44 C39 C40 C41 2.0(6) . . . . ?
C20 C39 C40 C41 -178.6(3) . . . . ?
C39 C40 C41 C42 -1.9(6) . . . . ?
C40 C41 C42 C43 0.1(6) . . . . ?
C41 C42 C43 C44 1.6(6) . . . . ?
C40 C39 C44 C43 -0.2(5) . . . . ?
C20 C39 C44 C43 -179.6(3) . . . . ?
C42 C43 C44 C39 -1.6(6) . . . . ?
N4 Co1 C45 C46 -44.4(4) . . . . ?
N1 Co1 C45 C46 45.8(4) . . . . ?
N2 Co1 C45 C46 135.7(4) . . . . ?
N3 Co1 C45 C46 -134.4(4) . . . . ?
Co1 C45 C46 Cl1 179.4(2) . . . . ?
